data_7030716
loop_
_publ_author_name
'Redrup, Kate V.'
'Weller, Mark T.'

_publ_section_title
;
 Synthesis and crystal structures of iron hydrogen phosphates.
;
_journal_issue 19
_journal_name_full 'Dalton transactions (Cambridge, England : 2003)'
_journal_page_first 3786
_journal_page_last 3792
_journal_paper_doi 10.1039/b902519g
_journal_year 2009
_chemical_formula_sum 'C H Fe N0 O P'
_chemical_formula_weight 115.84
_chemical_name_systematic
;
?
;
_space_group_IT_number 2
_symmetry_space_group_name_Hall '-P 1'
_symmetry_space_group_name_H-M 'P -1'
_atom_sites_solution_hydrogens geom
_atom_sites_solution_primary direct
_atom_sites_solution_secondary difmap
_audit_creation_method SHELXL-97
_cell_angle_alpha 64.649(2)
_cell_angle_beta 70.328(2)
_cell_angle_gamma 69.541(2)
_cell_formula_units_Z 5
_cell_length_a 7.1290(3)
_cell_length_b 8.8372(3)
_cell_length_c 9.4621(3)
_cell_measurement_temperature 293(2)
_cell_volume 492.27(3)
_computing_structure_refinement 'SHELXL-97 (Sheldrick, 1997)'
_diffrn_ambient_temperature 293(2)
_diffrn_measured_fraction_theta_full 0.979
_diffrn_measured_fraction_theta_max 0.979
_diffrn_radiation_monochromator graphite
_diffrn_radiation_source 'fine-focus sealed tube'
_diffrn_radiation_type MoK\a
_diffrn_radiation_wavelength 0.71073
_diffrn_reflns_av_R_equivalents 0.0234
_diffrn_reflns_av_sigmaI/netI 0.0371
_diffrn_reflns_limit_h_max 9
_diffrn_reflns_limit_h_min -7
_diffrn_reflns_limit_k_max 11
_diffrn_reflns_limit_k_min -11
_diffrn_reflns_limit_l_max 12
_diffrn_reflns_limit_l_min -11
_diffrn_reflns_number 5764
_diffrn_reflns_theta_full 27.58
_diffrn_reflns_theta_max 27.58
_diffrn_reflns_theta_min 3.13
_exptl_absorpt_coefficient_mu 4.007
_exptl_absorpt_correction_T_max 0.8248
_exptl_absorpt_correction_T_min 0.5013
_exptl_absorpt_correction_type multi-scan
_exptl_crystal_density_diffrn 1.954
_exptl_crystal_density_method 'not measured'
_exptl_crystal_F_000 280
_exptl_crystal_size_max 0.20
_exptl_crystal_size_mid 0.20
_exptl_crystal_size_min 0.05
_refine_diff_density_max 0.542
_refine_diff_density_min -0.504
_refine_diff_density_rms 0.112
_refine_ls_extinction_method none
_refine_ls_goodness_of_fit_ref 1.116
_refine_ls_hydrogen_treatment mixed
_refine_ls_matrix_type full
_refine_ls_number_parameters 208
_refine_ls_number_reflns 2240
_refine_ls_number_restraints 0
_refine_ls_restrained_S_all 1.116
_refine_ls_R_factor_all 0.0318
_refine_ls_R_factor_gt 0.0280
_refine_ls_shift/su_max 3.817
_refine_ls_shift/su_mean 0.082
_refine_ls_structure_factor_coef Fsqd
_refine_ls_weighting_details 'calc w=1/[\s^2^(Fo^2^)+(0.0068P)^2^+1.3200P] where P=(Fo^2^+2Fc^2^)/3'
_refine_ls_weighting_scheme calc
_refine_ls_wR_factor_gt 0.0640
_refine_ls_wR_factor_ref 0.0669
_reflns_number_gt 2072
_reflns_number_total 2240
_reflns_threshold_expression >2sigma(I)
_cod_data_source_file b902519g.txt
_cod_data_source_block 2007kvb0051
_cod_database_code 7030716

loop_
_symmetry_equiv_pos_as_xyz
'x, y, z'
'-x, -y, -z'

loop_
_atom_site_label
_atom_site_type_symbol
_atom_site_fract_x
_atom_site_fract_y
_atom_site_fract_z
_atom_site_U_iso_or_equiv
_atom_site_adp_type
_atom_site_occupancy
_atom_site_symmetry_multiplicity
_atom_site_calc_flag
_atom_site_refinement_flags
O1 O 0.1587(3) 0.7611(2) 0.1124(2) 0.0067(4) Uani 1 1 d .
O2 O 0.2635(3) 1.0414(2) -0.1422(2) 0.0086(4) Uani 1 1 d .
O3 O 0.4053(3) 0.8730(3) 0.2391(2) 0.0099(4) Uani 1 1 d .
O4 O 0.0557(3) 1.0867(2) 0.1467(2) 0.0080(4) Uani 1 1 d .
O5 O -0.1056(3) 0.5858(3) 0.2502(2) 0.0093(4) Uani 1 1 d .
O6 O 0.0260(3) 0.6819(2) 0.4099(2) 0.0079(4) Uani 1 1 d .
O7 O 0.4353(3) 0.1257(2) 0.2857(2) 0.0069(4) Uani 1 1 d .
O8 O -0.2815(3) 1.2970(2) 0.2146(2) 0.0083(4) Uani 1 1 d .
O9 O 0.0146(3) 0.2589(2) 0.3105(2) 0.0076(4) Uani 1 1 d .
O10 O 0.1671(3) -0.0173(2) 0.5720(2) 0.0073(4) Uani 1 1 d .
O11 O 0.4048(3) 0.1884(2) 0.5636(2) 0.0073(4) Uani 1 1 d .
O12 O 0.2540(3) 0.4537(2) 0.2942(2) 0.0066(4) Uani 1 1 d .
N1 N 0.3811(5) 1.3349(4) -0.0311(3) 0.0141(5) Uani 1 1 d .
N2 N 0.5000 0.5000 0.5000 0.0195(10) Uani 1 2 d S
H1 H -0.084(5) 0.500(5) 0.267(4) 0.008(9) Uiso 1 1 d .
H2 H 0.514(8) 1.299(6) -0.064(6) 0.050 Uiso 1 1 d .
H3 H 0.340(7) 1.297(6) 0.079(6) 0.045 Uiso 1 1 d .
H4 H 0.310(7) 0.929(6) 0.220(5) 0.029(12) Uiso 1 1 d .
H5 H -0.366(7) 1.261(5) 0.229(5) 0.030(12) Uiso 1 1 d .
H6 H 0.348(7) 1.447(6) -0.075(5) 0.038(12) Uiso 1 1 d .
H7 H 0.324(7) 1.294(6) -0.055(5) 0.029(12) Uiso 1 1 d .
H9 H 0.52(6) 0.28(5) 0.42(5) 0.9(3) Uiso 1 1 d .
H8 H 0.09(7) 0.66(5) 0.42(5) 0.5(4) Uiso 1 1 d .
H10 H 0.487(16) 0.437(9) 0.525(10) 0.17(3) Uiso 1 1 d .
H11 H 0.57(5) 0.46(6) 0.47(4) 0.27(19) Uiso 1 1 d .
Fe1 Fe 0.0000 1.0000 0.0000 0.00514(13) Uani 1 2 d S
Fe2 Fe 0.20344(6) 0.21676(5) 0.44977(4) 0.00526(11) Uani 1 1 d .
P3 P -0.08951(10) 1.15543(8) 0.27900(8) 0.00546(15) Uani 1 1 d .
P4 P 0.45262(10) 1.05503(9) -0.27791(8) 0.00549(15) Uani 1 1 d .
P5 P 0.08655(10) 0.62240(8) 0.26849(8) 0.00571(15) Uani 1 1 d .

loop_
_atom_site_aniso_label
_atom_site_aniso_U_11
_atom_site_aniso_U_22
_atom_site_aniso_U_33
_atom_site_aniso_U_23
_atom_site_aniso_U_13
_atom_site_aniso_U_12
O1 0.0078(9) 0.0057(9) 0.0046(9) -0.0004(7) -0.0009(7) -0.0013(7)
O2 0.0092(9) 0.0079(9) 0.0068(9) -0.0029(7) 0.0007(7) -0.0019(7)
O3 0.0084(10) 0.0089(10) 0.0157(10) -0.0059(8) -0.0064(8) -0.0003(8)
O4 0.0091(9) 0.0088(9) 0.0067(9) -0.0044(7) -0.0008(7) -0.0017(7)
O5 0.0086(10) 0.0047(10) 0.0164(11) -0.0038(8) -0.0059(8) -0.0007(8)
O6 0.0078(9) 0.0084(9) 0.0077(9) -0.0040(7) -0.0010(7) -0.0013(7)
O7 0.0080(9) 0.0050(9) 0.0064(9) -0.0021(7) -0.0011(7) -0.0005(7)
O8 0.0054(10) 0.0079(9) 0.0107(10) -0.0022(8) -0.0024(7) -0.0013(8)
O9 0.0088(9) 0.0065(9) 0.0083(9) -0.0029(7) -0.0024(7) -0.0020(7)
O10 0.0084(9) 0.0052(9) 0.0071(9) -0.0004(7) -0.0014(7) -0.0030(7)
O11 0.0079(9) 0.0073(9) 0.0065(9) -0.0021(7) -0.0028(7) -0.0009(7)
O12 0.0047(9) 0.0051(8) 0.0074(9) -0.0014(7) -0.0007(7) 0.0001(7)
N1 0.0163(14) 0.0129(13) 0.0106(13) -0.0037(11) -0.0033(10) -0.0009(11)
N2 0.025(3) 0.026(3) 0.013(2) -0.004(2) -0.0022(17) -0.016(2)
Fe1 0.0057(3) 0.0049(3) 0.0048(3) -0.0018(2) -0.00101(19) -0.0011(2)
Fe2 0.0058(2) 0.00497(19) 0.00488(19) -0.00178(15) -0.00107(14) -0.00119(14)
P3 0.0060(3) 0.0050(3) 0.0057(3) -0.0022(3) -0.0013(2) -0.0013(2)
P4 0.0053(3) 0.0058(3) 0.0054(3) -0.0022(3) -0.0010(2) -0.0011(2)
P5 0.0064(3) 0.0045(3) 0.0060(3) -0.0021(3) -0.0014(2) -0.0008(2)

loop_
_atom_type_symbol
_atom_type_description
_atom_type_scat_dispersion_real
_atom_type_scat_dispersion_imag
_atom_type_scat_source
C C 0.0033 0.0016 'International Tables Vol C Tables 4.2.6.8 and 6.1.1.4'
H H 0.0000 0.0000 'International Tables Vol C Tables 4.2.6.8 and 6.1.1.4'
O O 0.0106 0.0060 'International Tables Vol C Tables 4.2.6.8 and 6.1.1.4'
P P 0.1023 0.0942 'International Tables Vol C Tables 4.2.6.8 and 6.1.1.4'
Fe Fe 0.3463 0.8444 'International Tables Vol C Tables 4.2.6.8 and 6.1.1.4'
N N 0.0061 0.0033 'International Tables Vol C Tables 4.2.6.8 and 6.1.1.4'

loop_
_geom_angle_atom_site_label_1
_geom_angle_atom_site_label_2
_geom_angle_atom_site_label_3
_geom_angle
_geom_angle_site_symmetry_1
_geom_angle_site_symmetry_3
P5 O1 Fe1 129.39(11) . .
P4 O2 Fe1 164.83(13) . .
P3 O4 Fe1 131.08(12) . .
P5 O6 Fe2 144.42(13) . 2_566
P4 O7 Fe2 134.33(11) 2_665 .
P3 O9 Fe2 138.45(12) 1_545 .
P3 O10 Fe2 153.25(12) 2_566 .
P4 O11 Fe2 130.28(12) 1_546 .
P5 O12 Fe2 124.21(11) . .
O2 Fe1 O2 180.0 . 2_575
O2 Fe1 O1 86.76(8) . .
O2 Fe1 O1 93.24(8) 2_575 .
O2 Fe1 O1 93.24(8) . 2_575
O2 Fe1 O1 86.76(8) 2_575 2_575
O1 Fe1 O1 180.00(11) . 2_575
O2 Fe1 O4 87.32(8) . .
O2 Fe1 O4 92.68(8) 2_575 .
O1 Fe1 O4 88.87(7) . .
O1 Fe1 O4 91.13(7) 2_575 .
O2 Fe1 O4 92.68(8) . 2_575
O2 Fe1 O4 87.32(8) 2_575 2_575
O1 Fe1 O4 91.13(7) . 2_575
O1 Fe1 O4 88.87(7) 2_575 2_575
O4 Fe1 O4 180.0 . 2_575
O6 Fe2 O10 94.19(8) 2_566 .
O6 Fe2 O11 93.47(8) 2_566 .
O10 Fe2 O11 93.53(8) . .
O6 Fe2 O9 90.26(8) 2_566 .
O10 Fe2 O9 90.93(8) . .
O11 Fe2 O9 173.97(8) . .
O6 Fe2 O7 175.16(8) 2_566 .
O10 Fe2 O7 88.93(8) . .
O11 Fe2 O7 90.03(8) . .
O9 Fe2 O7 85.98(7) . .
O6 Fe2 O12 92.23(8) 2_566 .
O10 Fe2 O12 172.23(8) . .
O11 Fe2 O12 90.45(8) . .
O9 Fe2 O12 84.66(7) . .
O7 Fe2 O12 84.39(7) . .
O10 P3 O9 113.28(11) 2_566 1_565
O10 P3 O4 113.26(11) 2_566 .
O9 P3 O4 109.04(11) 1_565 .
O10 P3 O8 108.30(11) 2_566 .
O9 P3 O8 102.73(11) 1_565 .
O4 P3 O8 109.66(11) . .
O2 P4 O11 112.77(11) . 1_564
O2 P4 O7 108.95(11) . 2_665
O11 P4 O7 113.51(10) 1_564 2_665
O2 P4 O3 107.38(11) . 2_675
O11 P4 O3 104.13(11) 1_564 2_675
O7 P4 O3 109.83(11) 2_665 2_675
O6 P5 O1 110.95(11) . .
O6 P5 O12 110.78(11) . .
O1 P5 O12 110.29(10) . .
O6 P5 O5 110.07(11) . .
O1 P5 O5 107.40(11) . .
O12 P5 O5 107.23(11) . .

loop_
_geom_bond_atom_site_label_1
_geom_bond_atom_site_label_2
_geom_bond_distance
_geom_bond_site_symmetry_2
O1 P5 1.5257(19) .
O1 Fe1 2.0211(18) .
O2 P4 1.5153(19) .
O2 Fe1 1.9573(19) .
O3 P4 1.571(2) 2_675
O4 P3 1.5316(19) .
O4 Fe1 2.0412(18) .
O5 P5 1.590(2) .
O6 P5 1.5194(19) .
O6 Fe2 1.9423(19) 2_566
O7 P4 1.5374(19) 2_665
O7 Fe2 2.0496(18) .
O8 P3 1.588(2) .
O9 P3 1.5274(19) 1_545
O9 Fe2 2.0276(19) .
O10 P3 1.5021(19) 2_566
O10 Fe2 1.9515(18) .
O11 P4 1.5176(19) 1_546
O11 Fe2 1.9600(19) .
O12 P5 1.5321(19) .
O12 Fe2 2.0524(18) .
Fe1 O2 1.9573(19) 2_575
Fe1 O1 2.0211(18) 2_575
Fe1 O4 2.0412(18) 2_575
Fe2 O6 1.9423(19) 2_566
P3 O10 1.5021(19) 2_566
P3 O9 1.5274(19) 1_565
P4 O11 1.5176(19) 1_564
P4 O7 1.5374(19) 2_665
P4 O3 1.571(2) 2_675

_cod_duplicate_entry 7001235
